data_2214491
loop_
_publ_author_name
'Luboradzki, Roman'
'Pakulski, Zbigniew'

_publ_section_title
;Bis(3-deoxy-1,2-<i>O</i>-isopropylidene-\a-<small>D</small>-glucofuranos-3-yl)
 disulfide
;
_journal_coeditor_code AT2343
_journal_issue 8
_journal_name_full 'Acta Crystallographica Section E'
_journal_page_first o3573
_journal_page_last o3573
_journal_paper_doi 10.1107/S1600536807035064
_journal_volume 63
_journal_year 2007
_chemical_formula_iupac 'C18 H30 O10 S2'
_chemical_formula_moiety 'C18 H30 O10 S2'
_chemical_formula_sum 'C18 H30 O10 S2'
_chemical_formula_weight 470.54
_chemical_name_systematic
;
Bis(3-deoxy-1,2-<i>O</i>-isopropylidene-\a-D-glucofuranos-3-yl) disulfide
;
_space_group_IT_number 19
_symmetry_cell_setting orthorhombic
_symmetry_space_group_name_Hall 'P 2ac 2ab'
_symmetry_space_group_name_H-M 'P 21 21 21'
_atom_sites_solution_hydrogens geom
_atom_sites_solution_primary direct
_atom_sites_solution_secondary difmap
_audit_creation_method SHELXL-97
_cell_angle_alpha 90.00
_cell_angle_beta 90.00
_cell_angle_gamma 90.00
_cell_formula_units_Z 4
_cell_length_a 8.72660(10)
_cell_length_b 14.4778(4)
_cell_length_c 17.8606(5)
_cell_measurement_reflns_used 17407
_cell_measurement_temperature 293(2)
_cell_measurement_theta_max 27.485
_cell_measurement_theta_min 0.998
_cell_volume 2256.54(9)
_computing_cell_refinement 'DENZO and SCALEPACK (Otwinowski & Minor, 1997)'
_computing_data_collection 'COLLECT (Nonius, 1997)'
_computing_data_reduction 'DENZO and SCALEPACK'
_computing_molecular_graphics 'ORTEP-3 (Farrugia, 1997)'
_computing_publication_material 'SHELXL97 (Sheldrick, 1997) and PLATON (Spek, 2003)'
_computing_structure_refinement 'SHELXL97 (Sheldrick, 1997)'
_computing_structure_solution 'SHELXS97 (Sheldrick, 1997)'
_diffrn_ambient_temperature 293(2)
_diffrn_detector_area_resol_mean
;
1242 (horizontal) x 1152 (vertical) pixels,
 CCD pixel size is 22.5 x 22.5 \mm
which gives at the imput a pixel of 110 x 110 \mm
(with 2 x 2 binning)
;
_diffrn_measured_fraction_theta_full 0.995
_diffrn_measured_fraction_theta_max 0.995
_diffrn_measurement_device_type 'Nonius KappaCCD'
_diffrn_measurement_method
;
189 frames via \f rotation
(rotation angle 1.9\%) and 2*287 s per frame
and 13 frames via \w rotation
(rotation angle 1.9\%) and 2*287 s per frame
;
_diffrn_radiation_monochromator graphite
_diffrn_radiation_source 'fine-focus sealed tube'
_diffrn_radiation_type MoK\a
_diffrn_radiation_wavelength 0.71073
_diffrn_reflns_av_R_equivalents 0.032
_diffrn_reflns_av_sigmaI/netI 0.0198
_diffrn_reflns_limit_h_max 11
_diffrn_reflns_limit_h_min -11
_diffrn_reflns_limit_k_max 18
_diffrn_reflns_limit_k_min -18
_diffrn_reflns_limit_l_max 23
_diffrn_reflns_limit_l_min -23
_diffrn_reflns_number 22012
_diffrn_reflns_theta_full 27.47
_diffrn_reflns_theta_max 27.47
_diffrn_reflns_theta_min 2.60
_exptl_absorpt_coefficient_mu 0.286
_exptl_absorpt_correction_type none
_exptl_crystal_colour colourless
_exptl_crystal_density_diffrn 1.385
_exptl_crystal_density_method 'not measured'
_exptl_crystal_description plate
_exptl_crystal_F_000 1000
_exptl_crystal_size_max 0.4
_exptl_crystal_size_mid 0.2
_exptl_crystal_size_min 0.1
_refine_diff_density_max 0.214
_refine_diff_density_min -0.206
_refine_ls_abs_structure_details 'Flack (1983), 2211 Freidel pairs'
_refine_ls_abs_structure_Flack 0.02(5)
_refine_ls_extinction_method none
_refine_ls_goodness_of_fit_ref 1.089
_refine_ls_hydrogen_treatment constr
_refine_ls_matrix_type full
_refine_ls_number_parameters 279
_refine_ls_number_reflns 5134
_refine_ls_number_restraints 0
_refine_ls_restrained_S_all 1.089
_refine_ls_R_factor_all 0.0311
_refine_ls_R_factor_gt 0.0290
_refine_ls_shift/su_max 0.001
_refine_ls_shift/su_mean 0.000
_refine_ls_structure_factor_coef Fsqd
_refine_ls_weighting_details 'calc w=1/[\s^2^(Fo^2^)+(0.0134P)^2^+1.4932P] where P=(Fo^2^+2Fc^2^)/3'
_refine_ls_weighting_scheme calc
_refine_ls_wR_factor_gt 0.0638
_refine_ls_wR_factor_ref 0.0660
_reflns_number_gt 4969
_reflns_number_total 5134
_reflns_threshold_expression I>2sigma(I)
_cod_data_source_file at2343.cif
_cod_data_source_block I
_cod_database_code 2214491
_cod_database_fobs_code 2214491

loop_
_symmetry_equiv_pos_as_xyz
'x, y, z'
'-x+1/2, -y, z+1/2'
'x+1/2, -y+1/2, -z'
'-x, y+1/2, -z+1/2'

loop_
_atom_site_type_symbol
_atom_site_label
_atom_site_fract_x
_atom_site_fract_y
_atom_site_fract_z
_atom_site_U_iso_or_equiv
_atom_site_adp_type
_atom_site_calc_flag
_atom_site_refinement_flags
_atom_site_occupancy
S S1 0.06709(5) 0.57977(3) 0.73252(2) 0.01991(9) Uani d . 1
S S2 0.25277(5) 0.54599(3) 0.66943(2) 0.01858(9) Uani d . 1
O O1 -0.05475(13) 0.73533(8) 0.84580(6) 0.0182(2) Uani d . 1
O O2 0.13077(14) 0.82781(9) 0.90160(7) 0.0221(3) Uani d . 1
O O3 0.29050(13) 0.80305(8) 0.80408(7) 0.0193(3) Uani d . 1
O O4 -0.15521(16) 0.76064(10) 0.65014(7) 0.0264(3) Uani d . 1
H H4O -0.2082 0.7303 0.6213 0.040 Uiso calc R 1
O O5 -0.45500(14) 0.75117(9) 0.71783(7) 0.0227(3) Uani d . 1
H H5O -0.5321 0.7658 0.7413 0.034 Uiso calc R 1
O O6 0.35095(14) 0.49495(8) 0.50471(7) 0.0197(3) Uani d . 1
O O7 0.15464(15) 0.42656(10) 0.43354(7) 0.0266(3) Uani d . 1
O O8 0.00365(14) 0.54097(9) 0.48132(7) 0.0230(3) Uani d . 1
O O9 0.41651(15) 0.72871(8) 0.57326(7) 0.0203(3) Uani d . 1
H H9O 0.4679 0.7450 0.6094 0.030 Uiso calc R 1
O O10 0.72117(14) 0.67699(10) 0.52755(7) 0.0254(3) Uani d . 1
H H10O 0.7829 0.6932 0.4955 0.038 Uiso calc R 1
C C1 0.09359(19) 0.73702(12) 0.87676(9) 0.0181(3) Uani d . 1
H H1 0.1045 0.6917 0.9171 0.022 Uiso calc R 1
C C2 0.20792(19) 0.71817(12) 0.81233(9) 0.0168(3) Uani d . 1
H H2 0.2750 0.6653 0.8222 0.020 Uiso calc R 1
C C3 0.10501(19) 0.70371(11) 0.74457(9) 0.0174(3) Uani d . 1
H H3 0.1510 0.7302 0.6994 0.021 Uiso calc R 1
C C4 -0.03968(19) 0.75640(11) 0.76711(9) 0.0162(3) Uani d . 1
H H4 -0.0204 0.8227 0.7616 0.019 Uiso calc R 1
C C5 -0.18473(19) 0.73217(12) 0.72500(9) 0.0179(3) Uani d . 1
H H5A -0.2013 0.6652 0.7265 0.022 Uiso calc R 1
C C6 -0.32189(19) 0.78143(12) 0.75760(10) 0.0188(3) Uani d . 1
H H6A -0.3319 0.7670 0.8104 0.023 Uiso calc R 1
H H6B -0.3098 0.8477 0.7524 0.023 Uiso calc R 1
C C7 0.2787(2) 0.85227(12) 0.87392(10) 0.0204(4) Uani d . 1
C C8 0.4020(2) 0.82149(14) 0.92836(11) 0.0265(4) Uani d . 1
H H8A 0.3869 0.8516 0.9757 0.040 Uiso calc R 1
H H8B 0.5009 0.8376 0.9088 0.040 Uiso calc R 1
H H8C 0.3961 0.7558 0.9351 0.040 Uiso calc R 1
C C9 0.2824(2) 0.95448(13) 0.85718(12) 0.0284(4) Uani d . 1
H H9A 0.2020 0.9695 0.8226 0.043 Uiso calc R 1
H H9B 0.3796 0.9704 0.8356 0.043 Uiso calc R 1
H H9C 0.2679 0.9886 0.9027 0.043 Uiso calc R 1
C C10 0.21131(19) 0.44449(12) 0.50562(10) 0.0195(3) Uani d . 1
H H10A 0.2237 0.3868 0.5336 0.023 Uiso calc R 1
C C11 0.0902(2) 0.50586(12) 0.54282(9) 0.0189(3) Uani d . 1
H H11A 0.0274 0.4729 0.5796 0.023 Uiso calc R 1
C C12 0.18450(19) 0.58362(12) 0.57694(9) 0.0165(3) Uani d . 1
H H12 0.1264 0.6414 0.5799 0.020 Uiso calc R 1
C C13 0.31752(19) 0.59043(11) 0.52161(9) 0.0161(3) Uani d . 1
H H13 0.2827 0.6217 0.4760 0.019 Uiso calc R 1
C C14 0.46207(19) 0.63771(11) 0.55074(9) 0.0166(3) Uani d . 1
H H14 0.5000 0.6040 0.5945 0.020 Uiso calc R 1
C C15 0.5868(2) 0.64160(12) 0.49218(10) 0.0203(3) Uani d . 1
H H15A 0.6063 0.5804 0.4723 0.024 Uiso calc R 1
H H15B 0.5562 0.6816 0.4512 0.024 Uiso calc R 1
C C16 0.0177(2) 0.47929(12) 0.41967(10) 0.0207(4) Uani d . 1
C C17 -0.1173(2) 0.41418(14) 0.41582(11) 0.0288(4) Uani d . 1
H H17A -0.1226 0.3787 0.4611 0.043 Uiso calc R 1
H H17B -0.1051 0.3734 0.3739 0.043 Uiso calc R 1
H H17C -0.2100 0.4491 0.4100 0.043 Uiso calc R 1
C C18 0.0392(3) 0.53557(16) 0.34954(12) 0.0432(6) Uani d . 1
H H18A -0.0497 0.5734 0.3414 0.065 Uiso calc R 1
H H18B 0.0531 0.4950 0.3076 0.065 Uiso calc R 1
H H18C 0.1278 0.5743 0.3549 0.065 Uiso calc R 1

loop_
_atom_site_aniso_label
_atom_site_aniso_U_11
_atom_site_aniso_U_22
_atom_site_aniso_U_33
_atom_site_aniso_U_12
_atom_site_aniso_U_13
_atom_site_aniso_U_23
S1 0.0209(2) 0.01871(19) 0.02014(19) -0.00514(17) 0.00455(17) -0.00471(16)
S2 0.01921(19) 0.01991(18) 0.01661(18) 0.00203(17) 0.00090(17) -0.00052(15)
O1 0.0146(6) 0.0254(6) 0.0145(5) -0.0016(5) -0.0011(4) -0.0011(5)
O2 0.0169(6) 0.0228(6) 0.0266(7) -0.0005(5) -0.0004(5) -0.0102(5)
O3 0.0157(6) 0.0193(6) 0.0229(6) -0.0036(5) -0.0008(5) -0.0047(5)
O4 0.0241(7) 0.0420(8) 0.0130(6) -0.0132(6) -0.0020(5) 0.0002(5)
O5 0.0147(6) 0.0289(7) 0.0246(6) -0.0020(5) -0.0027(5) -0.0026(5)
O6 0.0168(6) 0.0146(5) 0.0276(6) -0.0005(5) 0.0041(5) -0.0045(5)
O7 0.0240(7) 0.0302(7) 0.0257(7) 0.0022(6) -0.0003(5) -0.0131(6)
O8 0.0238(6) 0.0235(6) 0.0219(6) 0.0034(5) -0.0048(5) -0.0076(5)
O9 0.0229(6) 0.0144(5) 0.0237(6) 0.0017(5) -0.0047(5) -0.0030(5)
O10 0.0185(7) 0.0374(8) 0.0202(6) -0.0108(6) 0.0027(5) -0.0039(6)
C1 0.0169(8) 0.0196(8) 0.0178(7) 0.0002(6) -0.0029(6) -0.0016(6)
C2 0.0140(8) 0.0170(8) 0.0196(8) -0.0006(6) -0.0017(6) -0.0019(6)
C3 0.0174(8) 0.0172(8) 0.0176(8) -0.0029(6) 0.0008(6) -0.0027(6)
C4 0.0171(8) 0.0179(7) 0.0136(7) -0.0022(6) -0.0009(6) -0.0006(6)
C5 0.0170(8) 0.0213(8) 0.0155(7) -0.0042(6) -0.0012(6) 0.0003(6)
C6 0.0177(8) 0.0194(8) 0.0193(8) -0.0012(7) -0.0051(7) -0.0008(6)
C7 0.0162(8) 0.0220(9) 0.0229(8) 0.0007(7) -0.0026(7) -0.0070(7)
C8 0.0200(9) 0.0303(10) 0.0290(10) 0.0039(8) -0.0069(7) -0.0084(8)
C9 0.0235(9) 0.0212(8) 0.0406(11) -0.0007(8) -0.0030(8) -0.0072(8)
C10 0.0209(9) 0.0158(8) 0.0219(8) -0.0023(6) 0.0004(6) -0.0028(6)
C11 0.0179(8) 0.0205(8) 0.0181(8) -0.0014(7) 0.0004(7) -0.0032(6)
C12 0.0176(8) 0.0166(7) 0.0155(7) 0.0021(6) -0.0003(6) -0.0014(6)
C13 0.0174(8) 0.0125(7) 0.0183(8) 0.0010(6) 0.0006(6) -0.0010(6)
C14 0.0173(8) 0.0151(7) 0.0173(7) -0.0002(6) -0.0016(6) 0.0009(6)
C15 0.0199(9) 0.0216(8) 0.0194(8) -0.0043(7) 0.0000(7) -0.0020(7)
C16 0.0272(9) 0.0192(8) 0.0156(8) -0.0010(7) -0.0001(7) -0.0014(6)
C17 0.0290(10) 0.0252(9) 0.0323(10) -0.0045(8) -0.0071(8) -0.0029(8)
C18 0.0697(17) 0.0351(12) 0.0247(10) -0.0063(12) 0.0037(10) 0.0069(9)

loop_
_atom_type_symbol
_atom_type_description
_atom_type_scat_dispersion_real
_atom_type_scat_dispersion_imag
_atom_type_scat_source
C C 0.0033 0.0016 'International Tables Vol C Tables 4.2.6.8 and 6.1.1.4'
H H 0.0000 0.0000 'International Tables Vol C Tables 4.2.6.8 and 6.1.1.4'
O O 0.0106 0.0060 'International Tables Vol C Tables 4.2.6.8 and 6.1.1.4'
S S 0.1246 0.1234 'International Tables Vol C Tables 4.2.6.8 and 6.1.1.4'

loop_
_geom_angle_atom_site_label_1
_geom_angle_atom_site_label_2
_geom_angle_atom_site_label_3
_geom_angle
C3 S1 S2 98.99(6)
C12 S2 S1 99.69(6)
C1 O1 C4 107.15(12)
C1 O2 C7 109.10(13)
C2 O3 C7 107.43(13)
C5 O4 H4O 109.5
C6 O5 H5O 109.5
C10 O6 C13 108.45(12)
C10 O7 C16 110.64(13)
C16 O8 C11 109.08(13)
C14 O9 H9O 109.5
C15 O10 H10O 109.5
O1 C1 O2 110.35(13)
O1 C1 C2 107.32(13)
O2 C1 C2 104.33(13)
O1 C1 H1 111.5
O2 C1 H1 111.5
C2 C1 H1 111.5
O3 C2 C3 109.47(13)
O3 C2 C1 104.45(13)
C3 C2 C1 103.61(13)
O3 C2 H2 112.9
C3 C2 H2 112.9
C1 C2 H2 112.9
C2 C3 C4 102.08(13)
C2 C3 S1 109.50(12)
C4 C3 S1 111.67(11)
C2 C3 H3 111.1
C4 C3 H3 111.1
S1 C3 H3 111.1
O1 C4 C5 111.01(13)
O1 C4 C3 103.07(13)
C5 C4 C3 116.36(13)
O1 C4 H4 108.7
C5 C4 H4 108.7
C3 C4 H4 108.7
O4 C5 C6 111.65(14)
O4 C5 C4 104.38(13)
C6 C5 C4 111.21(14)
O4 C5 H5A 109.8
C6 C5 H5A 109.8
C4 C5 H5A 109.8
O5 C6 C5 107.91(13)
O5 C6 H6A 110.1
C5 C6 H6A 110.1
O5 C6 H6B 110.1
C5 C6 H6B 110.1
H6A C6 H6B 108.4
O2 C7 O3 104.00(13)
O2 C7 C9 109.33(14)
O3 C7 C9 108.17(15)
O2 C7 C8 110.29(15)
O3 C7 C8 111.04(14)
C9 C7 C8 113.56(15)
C7 C8 H8A 109.5
C7 C8 H8B 109.5
H8A C8 H8B 109.5
C7 C8 H8C 109.5
H8A C8 H8C 109.5
H8B C8 H8C 109.5
C7 C9 H9A 109.5
C7 C9 H9B 109.5
H9A C9 H9B 109.5
C7 C9 H9C 109.5
H9A C9 H9C 109.5
H9B C9 H9C 109.5
O7 C10 O6 112.76(14)
O7 C10 C11 105.18(14)
O6 C10 C11 107.37(13)
O7 C10 H10A 110.5
O6 C10 H10A 110.5
C11 C10 H10A 110.5
O8 C11 C12 109.33(14)
O8 C11 C10 103.76(13)
C12 C11 C10 103.25(13)
O8 C11 H11A 113.2
C12 C11 H11A 113.2
C10 C11 H11A 113.2
C11 C12 C13 101.52(13)
C11 C12 S2 108.41(12)
C13 C12 S2 110.74(11)
C11 C12 H12 111.9
C13 C12 H12 111.9
S2 C12 H12 111.9
O6 C13 C14 109.48(13)
O6 C13 C12 103.11(13)
C14 C13 C12 115.88(14)
O6 C13 H13 109.4
C14 C13 H13 109.4
C12 C13 H13 109.4
O9 C14 C15 111.09(14)
O9 C14 C13 106.17(13)
C15 C14 C13 112.10(14)
O9 C14 H14 109.1
C15 C14 H14 109.1
C13 C14 H14 109.1
O10 C15 C14 107.40(13)
O10 C15 H15A 110.2
C14 C15 H15A 110.2
O10 C15 H15B 110.2
C14 C15 H15B 110.2
H15A C15 H15B 108.5
O8 C16 O7 105.71(13)
O8 C16 C18 108.36(15)
O7 C16 C18 109.05(17)
O8 C16 C17 111.09(15)
O7 C16 C17 108.93(15)
C18 C16 C17 113.40(17)
C16 C17 H17A 109.5
C16 C17 H17B 109.5
H17A C17 H17B 109.5
C16 C17 H17C 109.5
H17A C17 H17C 109.5
H17B C17 H17C 109.5
C16 C18 H18A 109.5
C16 C18 H18B 109.5
H18A C18 H18B 109.5
C16 C18 H18C 109.5
H18A C18 H18C 109.5
H18B C18 H18C 109.5

loop_
_geom_bond_atom_site_label_1
_geom_bond_atom_site_label_2
_geom_bond_distance
S1 C3 1.8373(17)
S1 S2 2.0335(6)
S2 C12 1.8386(17)
O1 C1 1.408(2)
O1 C4 1.4442(19)
O2 C1 1.425(2)
O2 C7 1.427(2)
O3 C2 1.432(2)
O3 C7 1.440(2)
O4 C5 1.423(2)
O4 H4O 0.8200
O5 C6 1.430(2)
O5 H5O 0.8200
O6 C10 1.421(2)
O6 C13 1.4446(19)
O7 C10 1.403(2)
O7 C16 1.440(2)
O8 C16 1.423(2)
O8 C11 1.426(2)
O9 C14 1.434(2)
O9 H9O 0.8200
O10 C15 1.427(2)
O10 H10O 0.8200
C1 C2 1.547(2)
C1 H1 0.9800
C2 C3 1.522(2)
C2 H2 0.9800
C3 C4 1.529(2)
C3 H3 0.9800
C4 C5 1.514(2)
C4 H4 0.9800
C5 C6 1.510(2)
C5 H5A 0.9800
C6 H6A 0.9700
C6 H6B 0.9700
C7 C9 1.510(3)
C7 C8 1.517(2)
C8 H8A 0.9600
C8 H8B 0.9600
C8 H8C 0.9600
C9 H9A 0.9600
C9 H9B 0.9600
C9 H9C 0.9600
C10 C11 1.533(2)
C10 H10A 0.9800
C11 C12 1.522(2)
C11 H11A 0.9800
C12 C13 1.528(2)
C12 H12 0.9800
C13 C14 1.527(2)
C13 H13 0.9800
C14 C15 1.511(2)
C14 H14 0.9800
C15 H15A 0.9700
C15 H15B 0.9700
C16 C18 1.506(3)
C16 C17 1.510(3)
C17 H17A 0.9600
C17 H17B 0.9600
C17 H17C 0.9600
C18 H18A 0.9600
C18 H18B 0.9600
C18 H18C 0.9600

loop_
_geom_hbond_atom_site_label_D
_geom_hbond_atom_site_label_H
_geom_hbond_atom_site_label_A
_geom_hbond_site_symmetry_A
_geom_hbond_distance_DH
_geom_hbond_distance_HA
_geom_hbond_distance_DA
_geom_hbond_angle_DHA
O4 H4O O10 1_455 0.82 1.94 2.7249(18) 158.9
O5 H5O O3 1_455 0.82 1.99 2.8055(18) 176.0
O9 H9O O5 1_655 0.82 2.05 2.8338(17) 159.1
O10 H10O O9 3_566 0.82 2.04 2.8305(18) 162.9

loop_
_geom_torsion_atom_site_label_1
_geom_torsion_atom_site_label_2
_geom_torsion_atom_site_label_3
_geom_torsion_atom_site_label_4
_geom_torsion
C3 S1 S2 C12 -81.01(8)
C4 O1 C1 O2 89.04(15)
C4 O1 C1 C2 -24.05(17)
C7 O2 C1 O1 -131.43(14)
C7 O2 C1 C2 -16.44(17)
C7 O3 C2 C3 133.13(14)
C7 O3 C2 C1 22.72(16)
O1 C1 C2 O3 113.11(14)
O2 C1 C2 O3 -3.99(16)
O1 C1 C2 C3 -1.50(17)
O2 C1 C2 C3 -118.60(14)
O3 C2 C3 C4 -86.56(15)
C1 C2 C3 C4 24.41(16)
O3 C2 C3 S1 154.98(11)
C1 C2 C3 S1 -94.05(13)
S2 S1 C3 C2 -87.01(11)
S2 S1 C3 C4 160.68(10)
C1 O1 C4 C5 165.20(13)
C1 O1 C4 C3 39.93(15)
C2 C3 C4 O1 -39.16(15)
S1 C3 C4 O1 77.74(13)
C2 C3 C4 C5 -160.87(14)
S1 C3 C4 C5 -43.97(17)
O1 C4 C5 O4 177.28(13)
C3 C4 C5 O4 -65.29(18)
O1 C4 C5 C6 56.74(18)
C3 C4 C5 C6 174.17(14)
O4 C5 C6 O5 67.08(17)
C4 C5 C6 O5 -176.77(13)
C1 O2 C7 O3 30.63(17)
C1 O2 C7 C9 145.97(15)
C1 O2 C7 C8 -88.49(17)
C2 O3 C7 O2 -33.02(16)
C2 O3 C7 C9 -149.18(14)
C2 O3 C7 C8 85.58(17)
C16 O7 C10 O6 -110.42(15)
C16 O7 C10 C11 6.27(18)
C13 O6 C10 O7 101.54(16)
C13 O6 C10 C11 -13.84(17)
C16 O8 C11 C12 133.98(14)
C16 O8 C11 C10 24.34(17)
O7 C10 C11 O8 -18.43(17)
O6 C10 C11 O8 101.89(15)
O7 C10 C11 C12 -132.51(14)
O6 C10 C11 C12 -12.19(17)
O8 C11 C12 C13 -78.46(16)
C10 C11 C12 C13 31.52(16)
O8 C11 C12 S2 164.88(11)
C10 C11 C12 S2 -85.14(13)
S1 S2 C12 C11 -84.82(11)
S1 S2 C12 C13 164.62(10)
C10 O6 C13 C14 158.11(13)
C10 O6 C13 C12 34.22(16)
C11 C12 C13 O6 -40.33(16)
S2 C12 C13 O6 74.62(14)
C11 C12 C13 C14 -159.90(14)
S2 C12 C13 C14 -44.95(17)
O6 C13 C14 O9 -174.31(12)
C12 C13 C14 O9 -58.27(18)
O6 C13 C14 C15 64.22(17)
C12 C13 C14 C15 -179.75(14)
O9 C14 C15 O10 67.98(18)
C13 C14 C15 O10 -173.41(14)
C11 O8 C16 O7 -20.99(18)
C11 O8 C16 C18 -137.78(17)
C11 O8 C16 C17 97.02(17)
C10 O7 C16 O8 8.42(18)
C10 O7 C16 C18 124.73(17)
C10 O7 C16 C17 -111.03(16)

loop_
_cod_related_entry_id
_cod_related_entry_database
_cod_related_entry_code
1 ChemSpider 21184666
